data_7122386
loop_
_publ_author_name
'Gupta, Vivek'
'Santra, Biswajit'
'Mandal, Debdeep'
'Das, Shubhajit'
'Narayanan, Ramakirushnan Suriya'
'Kalita, Pankaj'
'Rao, D. Krishna'
'Schulzke, Carola'
'Pati, Swapan K.'
'Chandrasekhar, Vadapalli'
'Jana, Anukul'

_publ_section_title
;
 Neutral and anionic phosphate-diesters as molecular templates for the
 encapsulation of a water dimer.
;
_journal_issue 84
_journal_name_full 'Chemical communications (Cambridge, England)'
_journal_page_first 11913
_journal_page_last 11916
_journal_paper_doi 10.1039/c8cc07138a
_journal_volume 54
_journal_year 2018
_chemical_formula_moiety 'C70 H62 O4 P, C6 H16 N, 2(C2 H3 N)'
_chemical_formula_sum 'C80 H84 N3 O4 P'
_chemical_formula_weight 1182.47
_space_group_crystal_system triclinic
_space_group_IT_number 2
_space_group_name_Hall '-P 1'
_space_group_name_H-M_alt 'P -1'
_symmetry_space_group_name_Hall '-P 1'
_symmetry_space_group_name_H-M 'P -1'
_atom_sites_solution_hydrogens mixed
_audit_creation_method SHELXL-2016/6
_audit_update_record
;
2018-07-30 deposited with the CCDC.
2018-09-26 downloaded from the CCDC.
;
_cell_angle_alpha 90.892(2)
_cell_angle_beta 95.969(2)
_cell_angle_gamma 108.698(2)
_cell_formula_units_Z 2
_cell_length_a 12.4315(3)
_cell_length_b 12.5478(3)
_cell_length_c 22.9017(5)
_cell_measurement_reflns_used 18969
_cell_measurement_temperature 120(2)
_cell_measurement_theta_max 28.8870
_cell_measurement_theta_min 2.8190
_cell_volume 3360.96(14)
_computing_cell_refinement 'CrysAlisPro 1.171.39.29d (Rigaku OD, 2017)'
_computing_data_collection 'CrysAlisPro 1.171.39.29d (Rigaku OD, 2017)'
_computing_data_reduction 'CrysAlisPro 1.171.39.29d (Rigaku OD, 2017)'
_computing_molecular_graphics 'Olex2 (Dolomanov et al., 2009)'
_computing_publication_material 'Olex2 (Dolomanov et al., 2009)'
_computing_structure_refinement 'ShelXL (Sheldrick, 2015)'
_computing_structure_solution 'XT (Sheldrick, 2015)'
_diffrn_ambient_temperature 120(2)
_diffrn_measured_fraction_theta_full 0.995
_diffrn_measured_fraction_theta_max 0.862
_diffrn_measurement_device_type 'XtaLAB AFC12 (RINC): Kappa single'
_diffrn_measurement_method '\w scans'
_diffrn_radiation_type MoK\a
_diffrn_radiation_wavelength 0.71073
_diffrn_reflns_av_R_equivalents 0.0409
_diffrn_reflns_av_unetI/netI 0.0451
_diffrn_reflns_Laue_measured_fraction_full 0.995
_diffrn_reflns_Laue_measured_fraction_max 0.862
_diffrn_reflns_limit_h_max 16
_diffrn_reflns_limit_h_min -12
_diffrn_reflns_limit_k_max 16
_diffrn_reflns_limit_k_min -16
_diffrn_reflns_limit_l_max 27
_diffrn_reflns_limit_l_min -30
_diffrn_reflns_number 49656
_diffrn_reflns_point_group_measured_fraction_full 0.995
_diffrn_reflns_point_group_measured_fraction_max 0.862
_diffrn_reflns_theta_full 25.242
_diffrn_reflns_theta_max 29.000
_diffrn_reflns_theta_min 2.638
_diffrn_source 'fine-focus sealed X-ray tube'
_exptl_absorpt_coefficient_mu 0.093
_exptl_absorpt_correction_T_max 1.00000
_exptl_absorpt_correction_T_min 0.61475
_exptl_absorpt_correction_type multi-scan
_exptl_absorpt_process_details
;
CrysAlisPro 1.171.39.29d (Rigaku Oxford Diffraction, 2017)
Empirical absorption correction using spherical harmonics,
 implemented in SCALE3 ABSPACK scaling algorithm.
;
_exptl_crystal_colour colourless
_exptl_crystal_density_diffrn 1.168
_exptl_crystal_description block
_exptl_crystal_F_000 1264
_exptl_crystal_size_max 0.564
_exptl_crystal_size_mid 0.369
_exptl_crystal_size_min 0.207
_refine_diff_density_max 0.368
_refine_diff_density_min -0.413
_refine_diff_density_rms 0.044
_refine_ls_extinction_method none
_refine_ls_goodness_of_fit_ref 1.076
_refine_ls_hydrogen_treatment mixed
_refine_ls_matrix_type full
_refine_ls_number_parameters 806
_refine_ls_number_reflns 15378
_refine_ls_number_restraints 0
_refine_ls_restrained_S_all 1.076
_refine_ls_R_factor_all 0.0581
_refine_ls_R_factor_gt 0.0432
_refine_ls_shift/su_max 0.002
_refine_ls_shift/su_mean 0.000
_refine_ls_structure_factor_coef Fsqd
_refine_ls_weighting_details 'w=1/[\s^2^(Fo^2^)+(0.0478P)^2^+0.6338P] where P=(Fo^2^+2Fc^2^)/3'
_refine_ls_weighting_scheme calc
_refine_ls_wR_factor_gt 0.1029
_refine_ls_wR_factor_ref 0.1095
_reflns_Friedel_coverage 0.000
_reflns_number_gt 12099
_reflns_number_total 15378
_reflns_threshold_expression 'I > 2\s(I)'
_cod_data_source_file c8cc07138a2.cif
_cod_data_source_block aj0390
_cod_depositor_comments 'Adding full bibliography for 7122383--7122386.cif.'
_cod_database_code 7122386
_shelx_shelxl_version_number 2016/6
_shelx_space_group_comment
;
The symmetry employed for this shelxl refinement is uniquely defined
by the following loop, which should always be used as a source of
symmetry information in preference to the above space-group names.
They are only intended as comments.
;
_shelx_estimated_absorpt_t_min 0.949
_shelx_estimated_absorpt_t_max 0.981

loop_
_space_group_symop_operation_xyz
'x, y, z'
'-x, -y, -z'

loop_
_atom_site_label
_atom_site_type_symbol
_atom_site_fract_x
_atom_site_fract_y
_atom_site_fract_z
_atom_site_U_iso_or_equiv
_atom_site_adp_type
_atom_site_occupancy
_atom_site_site_symmetry_order
_atom_site_calc_flag
_atom_site_refinement_flags_posn
_atom_site_refinement_flags_adp
P1 P 0.20945(3) 0.18856(3) 0.72853(2) 0.01484(8) Uani 1 1 d . .
O1 O 0.23745(7) 0.31408(7) 0.70559(4) 0.01613(18) Uani 1 1 d . .
O2 O 0.26435(7) 0.22053(7) 0.79649(3) 0.01451(17) Uani 1 1 d . .
O3 O 0.08246(7) 0.14471(7) 0.72554(4) 0.0211(2) Uani 1 1 d . .
O4 O 0.26852(8) 0.12067(7) 0.69983(4) 0.02022(19) Uani 1 1 d . .
C1 C 0.34766(10) 0.38724(10) 0.70022(5) 0.0162(2) Uani 1 1 d . .
C2 C 0.39886(11) 0.37760(10) 0.64993(5) 0.0189(3) Uani 1 1 d . .
C3 C 0.50625(11) 0.45457(11) 0.64447(5) 0.0222(3) Uani 1 1 d . .
H3 H 0.542581 0.448441 0.610661 0.027 Uiso 1 1 calc R U
C4 C 0.56161(11) 0.53993(11) 0.68704(5) 0.0221(3) Uani 1 1 d . .
C5 C 0.50548(11) 0.54937(11) 0.73536(5) 0.0207(3) Uani 1 1 d . .
H5 H 0.541801 0.608820 0.764171 0.025 Uiso 1 1 calc R U
C6 C 0.39804(11) 0.47501(10) 0.74316(5) 0.0173(3) Uani 1 1 d . .
C7 C 0.33742(11) 0.29094(11) 0.59999(5) 0.0196(3) Uani 1 1 d . .
H7 H 0.286166 0.224980 0.618514 0.023 Uiso 1 1 calc R U
C8 C 0.25965(11) 0.33331(11) 0.55701(5) 0.0213(3) Uani 1 1 d . .
C9 C 0.25175(13) 0.44057(12) 0.56108(6) 0.0303(3) Uani 1 1 d . .
H9 H 0.299491 0.493174 0.590820 0.036 Uiso 1 1 calc R U
C10 C 0.17540(15) 0.47284(14) 0.52256(7) 0.0398(4) Uani 1 1 d . .
H10 H 0.170649 0.546632 0.526494 0.048 Uiso 1 1 calc R U
C11 C 0.10621(14) 0.39801(14) 0.47849(7) 0.0382(4) Uani 1 1 d . .
H11 H 0.054039 0.420059 0.452040 0.046 Uiso 1 1 calc R U
C12 C 0.11376(13) 0.29091(14) 0.47331(6) 0.0337(3) Uani 1 1 d . .
H12 H 0.067060 0.239130 0.442962 0.040 Uiso 1 1 calc R U
C13 C 0.18911(12) 0.25884(12) 0.51220(6) 0.0278(3) Uani 1 1 d . .
H13 H 0.193007 0.184708 0.508373 0.033 Uiso 1 1 calc R U
C14 C 0.42103(11) 0.24754(11) 0.57069(6) 0.0237(3) Uani 1 1 d . .
C15 C 0.46282(13) 0.28727(14) 0.51832(6) 0.0349(4) Uani 1 1 d . .
H15 H 0.439108 0.344085 0.499304 0.042 Uiso 1 1 calc R U
C16 C 0.53908(15) 0.24437(17) 0.49363(7) 0.0458(4) Uani 1 1 d . .
H16 H 0.567424 0.272286 0.457990 0.055 Uiso 1 1 calc R U
C17 C 0.57356(15) 0.16162(16) 0.52067(8) 0.0472(5) Uani 1 1 d . .
H17 H 0.623960 0.130983 0.503193 0.057 Uiso 1 1 calc R U
C18 C 0.53462(14) 0.12326(15) 0.57334(8) 0.0425(4) Uani 1 1 d . .
H18 H 0.559418 0.067189 0.592472 0.051 Uiso 1 1 calc R U
C19 C 0.45940(12) 0.16657(12) 0.59825(7) 0.0313(3) Uani 1 1 d . .
H19 H 0.433768 0.140457 0.634701 0.038 Uiso 1 1 calc R U
C20 C 0.67941(11) 0.62175(12) 0.68057(6) 0.0268(3) Uani 1 1 d . .
H20 H 0.712997 0.659256 0.720169 0.032 Uiso 1 1 calc R U
C21 C 0.67241(14) 0.71367(13) 0.63894(7) 0.0369(4) Uani 1 1 d . .
H21A H 0.644763 0.680096 0.599043 0.055 Uiso 1 1 calc R U
H21B H 0.748424 0.769700 0.639148 0.055 Uiso 1 1 calc R U
H21C H 0.619530 0.750239 0.651898 0.055 Uiso 1 1 calc R U
C22 C 0.76004(12) 0.56308(14) 0.66051(7) 0.0358(4) Uani 1 1 d . .
H22A H 0.762467 0.502966 0.686914 0.054 Uiso 1 1 calc R U
H22B H 0.836909 0.617827 0.661322 0.054 Uiso 1 1 calc R U
H22C H 0.732674 0.530660 0.620384 0.054 Uiso 1 1 calc R U
C23 C 0.33528(11) 0.48700(10) 0.79557(5) 0.0179(3) Uani 1 1 d . .
H23 H 0.312030 0.411831 0.813323 0.021 Uiso 1 1 calc R U
C24 C 0.41003(10) 0.57156(10) 0.84400(5) 0.0173(2) Uani 1 1 d . .
C25 C 0.45121(11) 0.53442(11) 0.89572(6) 0.0233(3) Uani 1 1 d . .
H25 H 0.434989 0.455923 0.900344 0.028 Uiso 1 1 calc R U
C26 C 0.51592(12) 0.61070(12) 0.94087(6) 0.0294(3) Uani 1 1 d . .
H26 H 0.542790 0.583951 0.976187 0.035 Uiso 1 1 calc R U
C27 C 0.54129(11) 0.72511(12) 0.93460(6) 0.0276(3) Uani 1 1 d . .
H27 H 0.584811 0.777111 0.965624 0.033 Uiso 1 1 calc R U
C28 C 0.50293(12) 0.76340(11) 0.88291(6) 0.0259(3) Uani 1 1 d . .
H28 H 0.521973 0.842045 0.877901 0.031 Uiso 1 1 calc R U
C29 C 0.43673(11) 0.68742(11) 0.83830(6) 0.0229(3) Uani 1 1 d . .
H29 H 0.409135 0.714658 0.803325 0.028 Uiso 1 1 calc R U
C30 C 0.22540(11) 0.51519(10) 0.77888(6) 0.0202(3) Uani 1 1 d . .
C31 C 0.19883(12) 0.55526(11) 0.72486(6) 0.0250(3) Uani 1 1 d . .
H31 H 0.248682 0.563126 0.695292 0.030 Uiso 1 1 calc R U
C32 C 0.09946(13) 0.58394(12) 0.71387(7) 0.0309(3) Uani 1 1 d . .
H32 H 0.081361 0.610218 0.676648 0.037 Uiso 1 1 calc R U
C33 C 0.02716(12) 0.57436(12) 0.75680(7) 0.0342(3) Uani 1 1 d . .
H33 H -0.039709 0.595406 0.749387 0.041 Uiso 1 1 calc R U
C34 C 0.05236(12) 0.53399(13) 0.81071(7) 0.0349(4) Uani 1 1 d . .
H34 H 0.002675 0.527055 0.840291 0.042 Uiso 1 1 calc R U
C35 C 0.15010(12) 0.50379(12) 0.82135(6) 0.0276(3) Uani 1 1 d . .
H35 H 0.166215 0.474844 0.858122 0.033 Uiso 1 1 calc R U
C36 C 0.27706(10) 0.13802(9) 0.83470(5) 0.0133(2) Uani 1 1 d . .
C37 C 0.37886(10) 0.11246(10) 0.83967(5) 0.0146(2) Uani 1 1 d . .
C38 C 0.38965(10) 0.03291(10) 0.87994(5) 0.0166(2) Uani 1 1 d . .
H38 H 0.457904 0.013669 0.883598 0.020 Uiso 1 1 calc R U
C39 C 0.30467(10) -0.01925(10) 0.91487(5) 0.0166(2) Uani 1 1 d . .
C40 C 0.20558(10) 0.01046(10) 0.90886(5) 0.0164(2) Uani 1 1 d . .
H40 H 0.147015 -0.023399 0.932772 0.020 Uiso 1 1 calc R U
C41 C 0.18924(10) 0.08829(10) 0.86891(5) 0.0144(2) Uani 1 1 d . .
C42 C 0.47522(10) 0.16987(10) 0.80321(5) 0.0157(2) Uani 1 1 d . .
H42 H 0.439341 0.192198 0.766326 0.019 Uiso 1 1 calc R U
C43 C 0.56034(10) 0.27695(10) 0.83362(5) 0.0162(2) Uani 1 1 d . .
C44 C 0.62403(11) 0.35867(11) 0.79915(6) 0.0226(3) Uani 1 1 d . .
H44 H 0.609498 0.348920 0.757532 0.027 Uiso 1 1 calc R U
C45 C 0.70850(12) 0.45422(12) 0.82472(6) 0.0277(3) Uani 1 1 d . .
H45 H 0.751221 0.509176 0.800541 0.033 Uiso 1 1 calc R U
C46 C 0.73078(12) 0.46983(11) 0.88527(6) 0.0258(3) Uani 1 1 d . .
H46 H 0.789504 0.534609 0.902741 0.031 Uiso 1 1 calc R U
C47 C 0.66667(12) 0.39010(11) 0.92023(6) 0.0247(3) Uani 1 1 d . .
H47 H 0.680712 0.400792 0.961832 0.030 Uiso 1 1 calc R U
C48 C 0.58193(11) 0.29461(11) 0.89455(6) 0.0206(3) Uani 1 1 d . .
H48 H 0.538150 0.240657 0.918840 0.025 Uiso 1 1 calc R U
C49 C 0.53393(10) 0.08646(10) 0.78502(5) 0.0167(2) Uani 1 1 d . .
C50 C 0.63478(10) 0.08126(11) 0.81571(5) 0.0191(3) Uani 1 1 d . .
H50 H 0.672812 0.135258 0.846911 0.023 Uiso 1 1 calc R U
C51 C 0.68039(11) -0.00191(11) 0.80123(6) 0.0233(3) Uani 1 1 d . .
H51 H 0.748610 -0.005161 0.822905 0.028 Uiso 1 1 calc R U
C52 C 0.62680(12) -0.08001(12) 0.75535(6) 0.0272(3) Uani 1 1 d . .
H52 H 0.657686 -0.137253 0.745630 0.033 Uiso 1 1 calc R U
C53 C 0.52775(13) -0.07432(12) 0.72361(6) 0.0286(3) Uani 1 1 d . .
H53 H 0.491496 -0.126938 0.691579 0.034 Uiso 1 1 calc R U
C54 C 0.48145(11) 0.00778(11) 0.73842(6) 0.0232(3) Uani 1 1 d . .
H54 H 0.413181 0.010596 0.716607 0.028 Uiso 1 1 calc R U
C55 C 0.31689(11) -0.10904(11) 0.95613(6) 0.0215(3) Uani 1 1 d . .
H55 H 0.395913 -0.112919 0.955743 0.026 Uiso 1 1 calc R U
C56 C 0.30328(14) -0.08021(13) 1.01938(6) 0.0332(3) Uani 1 1 d . .
H56A H 0.358907 -0.006546 1.032432 0.050 Uiso 1 1 calc R U
H56B H 0.316470 -0.137782 1.044933 0.050 Uiso 1 1 calc R U
H56C H 0.225728 -0.077779 1.021377 0.050 Uiso 1 1 calc R U
C57 C 0.23329(14) -0.22421(12) 0.93471(7) 0.0361(4) Uani 1 1 d . .
H57A H 0.154813 -0.223534 0.935382 0.054 Uiso 1 1 calc R U
H57B H 0.246265 -0.281556 0.960495 0.054 Uiso 1 1 calc R U
H57C H 0.244970 -0.241658 0.894468 0.054 Uiso 1 1 calc R U
C58 C 0.07795(10) 0.11624(10) 0.86276(5) 0.0155(2) Uani 1 1 d . .
H58 H 0.067812 0.140640 0.821766 0.019 Uiso 1 1 calc R U
C59 C -0.02115(10) 0.00872(10) 0.86747(5) 0.0177(3) Uani 1 1 d . .
C60 C -0.05661(11) -0.06738(11) 0.81869(6) 0.0250(3) Uani 1 1 d . .
H60 H -0.024771 -0.047218 0.782894 0.030 Uiso 1 1 calc R U
C61 C -0.13765(12) -0.17180(12) 0.82202(8) 0.0357(4) Uani 1 1 d . .
H61 H -0.159478 -0.223684 0.788866 0.043 Uiso 1 1 calc R U
C62 C -0.18722(12) -0.20131(12) 0.87336(8) 0.0392(4) Uani 1 1 d . .
H62 H -0.243439 -0.272856 0.875400 0.047 Uiso 1 1 calc R U
C63 C -0.15421(12) -0.12575(12) 0.92167(7) 0.0334(3) Uani 1 1 d . .
H63 H -0.188413 -0.145140 0.956908 0.040 Uiso 1 1 calc R U
C64 C -0.07115(11) -0.02156(11) 0.91875(6) 0.0225(3) Uani 1 1 d . .
H64 H -0.048355 0.029492 0.952258 0.027 Uiso 1 1 calc R U
C65 C 0.08075(10) 0.21451(10) 0.90380(5) 0.0171(2) Uani 1 1 d . .
C66 C 0.17958(11) 0.27814(11) 0.93872(6) 0.0219(3) Uani 1 1 d . .
H66 H 0.247326 0.258515 0.938865 0.026 Uiso 1 1 calc R U
C67 C 0.18009(13) 0.37030(12) 0.97345(6) 0.0301(3) Uani 1 1 d . .
H67 H 0.248160 0.413139 0.997114 0.036 Uiso 1 1 calc R U
C68 C 0.08236(13) 0.39991(12) 0.97375(7) 0.0313(3) Uani 1 1 d . .
H68 H 0.082952 0.462717 0.997645 0.038 Uiso 1 1 calc R U
C69 C -0.01633(12) 0.33767(12) 0.93911(6) 0.0289(3) Uani 1 1 d . .
H69 H -0.083826 0.357694 0.939138 0.035 Uiso 1 1 calc R U
C70 C -0.01699(11) 0.24596(11) 0.90429(6) 0.0226(3) Uani 1 1 d . .
H70 H -0.085107 0.203960 0.880403 0.027 Uiso 1 1 calc R U
N1 N -0.08493(10) 0.17575(10) 0.65693(5) 0.0261(3) Uani 1 1 d . .
C71 C -0.03338(13) 0.28008(13) 0.62559(7) 0.0346(3) Uani 1 1 d . .
H71A H 0.027035 0.269152 0.603560 0.042 Uiso 1 1 calc R U
H71B H 0.003442 0.343226 0.655080 0.042 Uiso 1 1 calc R U
C72 C -0.11841(19) 0.3122(2) 0.58325(10) 0.0673(6) Uani 1 1 d . .
H72A H -0.152424 0.251897 0.552599 0.101 Uiso 1 1 calc R U
H72B H -0.079172 0.382190 0.565145 0.101 Uiso 1 1 calc R U
H72C H -0.178678 0.323216 0.604609 0.101 Uiso 1 1 calc R U
C73 C -0.13364(15) 0.06964(15) 0.61793(8) 0.0461(4) Uani 1 1 d . .
H73A H -0.164140 0.005155 0.642614 0.055 Uiso 1 1 calc R U
H73B H -0.198196 0.076076 0.590638 0.055 Uiso 1 1 calc R U
C74 C -0.04770(18) 0.04616(16) 0.58284(8) 0.0546(5) Uani 1 1 d . .
H74A H -0.027109 0.102791 0.553362 0.082 Uiso 1 1 calc R U
H74B H -0.080635 -0.028920 0.563099 0.082 Uiso 1 1 calc R U
H74C H 0.020810 0.049253 0.609106 0.082 Uiso 1 1 calc R U
C75 C -0.17244(13) 0.18408(14) 0.69550(7) 0.0375(4) Uani 1 1 d . .
H75A H -0.238152 0.194356 0.670688 0.045 Uiso 1 1 calc R U
H75B H -0.200656 0.112478 0.715326 0.045 Uiso 1 1 calc R U
C76 C -0.12697(15) 0.27916(15) 0.74109(8) 0.0452(4) Uani 1 1 d . .
H76A H -0.054313 0.277023 0.761342 0.068 Uiso 1 1 calc R U
H76B H -0.182124 0.271789 0.769630 0.068 Uiso 1 1 calc R U
H76C H -0.114678 0.350940 0.722151 0.068 Uiso 1 1 calc R U
H1N H -0.0208(15) 0.1660(13) 0.6826(7) 0.037(4) Uiso 1 1 d . .
N2 N 0.00284(12) 0.83148(11) 0.67473(6) 0.0407(3) Uani 1 1 d . .
C77 C 0.07684(13) 0.84442(12) 0.71077(7) 0.0292(3) Uani 1 1 d . .
C79 C 0.17159(13) 0.86146(13) 0.75665(7) 0.0359(4) Uani 1 1 d . .
H79A H 0.216924 0.813668 0.747345 0.054 Uiso 1 1 calc R U
H79B H 0.141840 0.841533 0.794392 0.054 Uiso 1 1 calc R U
H79C H 0.219907 0.940681 0.759150 0.054 Uiso 1 1 calc R U
N3 N 0.7390(2) 0.2394(2) 0.39265(10) 0.0937(7) Uani 1 1 d . .
C80 C 0.76329(18) 0.16116(18) 0.40337(8) 0.0520(5) Uani 1 1 d . .
C81 C 0.79352(15) 0.06160(14) 0.41730(7) 0.0433(4) Uani 1 1 d . .
H81A H 0.745378 0.019895 0.446142 0.065 Uiso 1 1 calc R U
H81B H 0.874024 0.083859 0.433741 0.065 Uiso 1 1 calc R U
H81C H 0.781643 0.013602 0.381472 0.065 Uiso 1 1 calc R U

loop_
_atom_site_aniso_label
_atom_site_aniso_U_11
_atom_site_aniso_U_22
_atom_site_aniso_U_33
_atom_site_aniso_U_23
_atom_site_aniso_U_13
_atom_site_aniso_U_12
P1 0.01586(15) 0.01456(15) 0.01338(15) 0.00064(11) -0.00093(12) 0.00473(12)
O1 0.0156(4) 0.0159(4) 0.0169(4) 0.0025(3) 0.0010(3) 0.0052(3)
O2 0.0166(4) 0.0133(4) 0.0140(4) 0.0012(3) -0.0006(3) 0.0062(3)
O3 0.0175(4) 0.0232(5) 0.0190(4) 0.0035(4) -0.0019(3) 0.0026(4)
O4 0.0272(5) 0.0184(4) 0.0164(4) -0.0012(3) -0.0003(4) 0.0102(4)
C1 0.0158(6) 0.0155(6) 0.0166(6) 0.0035(5) 0.0002(5) 0.0045(5)
C2 0.0202(6) 0.0207(6) 0.0148(6) -0.0007(5) -0.0008(5) 0.0062(5)
C3 0.0225(6) 0.0274(7) 0.0143(6) 0.0002(5) 0.0036(5) 0.0043(6)
C4 0.0217(6) 0.0247(7) 0.0165(6) 0.0020(5) 0.0008(5) 0.0030(6)
C5 0.0242(7) 0.0197(6) 0.0151(6) -0.0009(5) -0.0004(5) 0.0039(5)
C6 0.0219(6) 0.0169(6) 0.0142(6) 0.0025(5) 0.0015(5) 0.0077(5)
C7 0.0210(6) 0.0216(6) 0.0142(6) -0.0012(5) 0.0017(5) 0.0044(5)
C8 0.0212(6) 0.0263(7) 0.0140(6) 0.0019(5) 0.0038(5) 0.0038(5)
C9 0.0369(8) 0.0287(8) 0.0224(7) 0.0003(6) -0.0030(6) 0.0085(7)
C10 0.0517(10) 0.0376(9) 0.0330(8) 0.0044(7) -0.0041(7) 0.0210(8)
C11 0.0376(9) 0.0496(10) 0.0281(8) 0.0096(7) -0.0041(7) 0.0173(8)
C12 0.0272(7) 0.0448(9) 0.0218(7) -0.0006(6) -0.0047(6) 0.0039(7)
C13 0.0273(7) 0.0296(7) 0.0222(7) -0.0022(6) -0.0010(6) 0.0045(6)
C14 0.0205(6) 0.0269(7) 0.0195(6) -0.0075(5) -0.0006(5) 0.0033(6)
C15 0.0336(8) 0.0511(10) 0.0212(7) -0.0026(7) 0.0050(6) 0.0149(7)
C16 0.0405(9) 0.0727(13) 0.0262(8) -0.0076(8) 0.0101(7) 0.0196(9)
C17 0.0364(9) 0.0646(12) 0.0455(10) -0.0167(9) 0.0074(8) 0.0234(9)
C18 0.0339(9) 0.0431(10) 0.0545(11) -0.0051(8) 0.0030(8) 0.0191(8)
C19 0.0277(7) 0.0323(8) 0.0334(8) -0.0013(6) 0.0045(6) 0.0089(6)
C20 0.0229(7) 0.0319(8) 0.0168(6) -0.0030(5) 0.0018(5) -0.0031(6)
C21 0.0356(8) 0.0317(8) 0.0378(9) 0.0046(7) 0.0109(7) 0.0009(7)
C22 0.0196(7) 0.0438(9) 0.0381(9) 0.0060(7) 0.0021(6) 0.0022(7)
C23 0.0228(6) 0.0141(6) 0.0168(6) 0.0011(5) 0.0029(5) 0.0057(5)
C24 0.0185(6) 0.0179(6) 0.0166(6) 0.0000(5) 0.0050(5) 0.0065(5)
C25 0.0232(7) 0.0209(7) 0.0248(7) 0.0033(5) 0.0008(5) 0.0062(6)
C26 0.0251(7) 0.0362(8) 0.0231(7) 0.0027(6) -0.0026(6) 0.0063(6)
C27 0.0208(7) 0.0320(8) 0.0251(7) -0.0093(6) 0.0025(5) 0.0020(6)
C28 0.0260(7) 0.0189(7) 0.0319(7) -0.0042(6) 0.0078(6) 0.0050(6)
C29 0.0282(7) 0.0199(7) 0.0217(7) 0.0005(5) 0.0036(5) 0.0090(6)
C30 0.0218(6) 0.0136(6) 0.0225(6) -0.0018(5) 0.0007(5) 0.0028(5)
C31 0.0317(7) 0.0198(7) 0.0246(7) 0.0005(5) 0.0018(6) 0.0104(6)
C32 0.0376(8) 0.0233(7) 0.0320(8) 0.0005(6) -0.0065(6) 0.0134(7)
C33 0.0228(7) 0.0285(8) 0.0506(10) 0.0014(7) -0.0022(7) 0.0094(6)
C34 0.0241(7) 0.0378(9) 0.0441(9) 0.0041(7) 0.0093(7) 0.0102(7)
C35 0.0234(7) 0.0302(8) 0.0284(7) 0.0046(6) 0.0044(6) 0.0069(6)
C36 0.0164(6) 0.0111(5) 0.0116(5) -0.0005(4) -0.0013(4) 0.0043(5)
C37 0.0137(5) 0.0148(6) 0.0147(6) -0.0021(4) 0.0003(4) 0.0041(5)
C38 0.0149(6) 0.0192(6) 0.0173(6) 0.0002(5) 0.0008(5) 0.0082(5)
C39 0.0182(6) 0.0168(6) 0.0154(6) 0.0006(5) 0.0005(5) 0.0069(5)
C40 0.0153(6) 0.0186(6) 0.0153(6) 0.0012(5) 0.0034(5) 0.0053(5)
C41 0.0148(6) 0.0151(6) 0.0135(6) -0.0024(4) -0.0004(4) 0.0059(5)
C42 0.0142(6) 0.0186(6) 0.0153(6) 0.0024(5) 0.0023(5) 0.0064(5)
C43 0.0136(6) 0.0173(6) 0.0200(6) 0.0013(5) 0.0013(5) 0.0083(5)
C44 0.0220(6) 0.0236(7) 0.0205(6) 0.0030(5) 0.0019(5) 0.0054(6)
C45 0.0240(7) 0.0227(7) 0.0328(8) 0.0059(6) 0.0049(6) 0.0020(6)
C46 0.0223(7) 0.0187(6) 0.0335(8) -0.0038(6) -0.0038(6) 0.0051(6)
C47 0.0296(7) 0.0212(7) 0.0228(7) -0.0028(5) -0.0035(6) 0.0098(6)
C48 0.0233(6) 0.0177(6) 0.0214(6) 0.0026(5) 0.0023(5) 0.0074(5)
C49 0.0164(6) 0.0177(6) 0.0169(6) 0.0034(5) 0.0056(5) 0.0057(5)
C50 0.0170(6) 0.0222(6) 0.0184(6) 0.0021(5) 0.0031(5) 0.0066(5)
C51 0.0201(6) 0.0267(7) 0.0263(7) 0.0041(6) 0.0040(5) 0.0116(6)
C52 0.0311(7) 0.0250(7) 0.0322(8) 0.0017(6) 0.0096(6) 0.0164(6)
C53 0.0331(8) 0.0250(7) 0.0280(7) -0.0060(6) 0.0018(6) 0.0107(6)
C54 0.0223(7) 0.0248(7) 0.0226(7) -0.0011(5) -0.0008(5) 0.0089(6)
C55 0.0225(6) 0.0242(7) 0.0225(6) 0.0085(5) 0.0050(5) 0.0132(6)
C56 0.0467(9) 0.0421(9) 0.0214(7) 0.0111(6) 0.0070(6) 0.0278(8)
C57 0.0432(9) 0.0232(7) 0.0420(9) 0.0113(6) 0.0014(7) 0.0114(7)
C58 0.0140(6) 0.0184(6) 0.0154(6) 0.0006(5) 0.0013(5) 0.0071(5)
C59 0.0128(6) 0.0183(6) 0.0238(6) 0.0001(5) -0.0008(5) 0.0083(5)
C60 0.0165(6) 0.0262(7) 0.0327(7) -0.0090(6) -0.0023(5) 0.0095(6)
C61 0.0221(7) 0.0255(8) 0.0580(10) -0.0155(7) -0.0053(7) 0.0093(6)
C62 0.0197(7) 0.0175(7) 0.0780(12) 0.0049(7) 0.0028(8) 0.0036(6)
C63 0.0224(7) 0.0299(8) 0.0502(9) 0.0170(7) 0.0106(7) 0.0090(6)
C64 0.0172(6) 0.0240(7) 0.0275(7) 0.0052(5) 0.0029(5) 0.0080(5)
C65 0.0189(6) 0.0172(6) 0.0167(6) 0.0031(5) 0.0040(5) 0.0069(5)
C66 0.0195(6) 0.0237(7) 0.0235(7) -0.0030(5) -0.0002(5) 0.0092(5)
C67 0.0285(7) 0.0289(8) 0.0314(8) -0.0104(6) -0.0040(6) 0.0103(6)
C68 0.0371(8) 0.0256(7) 0.0339(8) -0.0099(6) 0.0021(6) 0.0153(7)
C69 0.0270(7) 0.0288(7) 0.0365(8) -0.0029(6) 0.0052(6) 0.0164(6)
C70 0.0189(6) 0.0223(7) 0.0275(7) -0.0007(5) 0.0008(5) 0.0087(5)
N1 0.0228(6) 0.0282(6) 0.0261(6) 0.0012(5) -0.0030(5) 0.0086(5)
C71 0.0339(8) 0.0369(8) 0.0365(8) 0.0131(7) 0.0070(7) 0.0148(7)
C72 0.0662(13) 0.0841(16) 0.0657(13) 0.0441(12) 0.0099(11) 0.0414(12)
C73 0.0409(9) 0.0450(10) 0.0437(10) -0.0081(8) -0.0116(8) 0.0074(8)
C74 0.0707(13) 0.0493(11) 0.0439(10) -0.0144(8) -0.0091(9) 0.0250(10)
C75 0.0265(8) 0.0393(9) 0.0446(9) 0.0054(7) 0.0078(7) 0.0065(7)
C76 0.0439(10) 0.0463(10) 0.0482(10) -0.0007(8) 0.0153(8) 0.0157(8)
N2 0.0427(8) 0.0386(8) 0.0351(7) -0.0056(6) 0.0019(7) 0.0064(6)
C77 0.0321(8) 0.0224(7) 0.0300(8) -0.0041(6) 0.0082(7) 0.0036(6)
C79 0.0332(8) 0.0277(8) 0.0426(9) -0.0095(7) -0.0023(7) 0.0066(7)
N3 0.140(2) 0.0914(16) 0.0859(15) 0.0294(12) 0.0693(15) 0.0698(16)
C80 0.0632(12) 0.0538(12) 0.0435(10) 0.0011(9) 0.0288(9) 0.0184(10)
C81 0.0428(9) 0.0413(10) 0.0392(9) -0.0080(7) 0.0089(7) 0.0038(8)

loop_
_atom_type_symbol
_atom_type_description
_atom_type_scat_dispersion_real
_atom_type_scat_dispersion_imag
_atom_type_scat_source
C C 0.0033 0.0016 'International Tables Vol C Tables 4.2.6.8 and 6.1.1.4'
H H 0.0000 0.0000 'International Tables Vol C Tables 4.2.6.8 and 6.1.1.4'
N N 0.0061 0.0033 'International Tables Vol C Tables 4.2.6.8 and 6.1.1.4'
O O 0.0106 0.0060 'International Tables Vol C Tables 4.2.6.8 and 6.1.1.4'
P P 0.1023 0.0942 'International Tables Vol C Tables 4.2.6.8 and 6.1.1.4'

loop_
_geom_angle_atom_site_label_1
_geom_angle_atom_site_label_2
_geom_angle_atom_site_label_3
_geom_angle
O4 P1 O3 118.70(5)
O4 P1 O1 113.38(5)
O3 P1 O1 104.69(5)
O4 P1 O2 109.98(5)
O3 P1 O2 109.51(5)
O1 P1 O2 98.63(4)
C1 O1 P1 124.63(7)
C36 O2 P1 121.60(7)
C2 C1 O1 119.30(10)
C2 C1 C6 121.99(11)
O1 C1 C6 118.41(11)
C3 C2 C1 118.16(11)
C3 C2 C7 119.98(11)
C1 C2 C7 121.74(11)
C4 C3 C2 121.85(12)
C4 C3 H3 119.1
C2 C3 H3 119.1
C3 C4 C5 118.13(12)
C3 C4 C20 120.91(12)
C5 C4 C20 120.96(11)
C4 C5 C6 122.57(11)
C4 C5 H5 118.7
C6 C5 H5 118.7
C5 C6 C1 117.19(11)
C5 C6 C23 122.53(11)
C1 C6 C23 120.28(11)
C2 C7 C14 111.31(10)
C2 C7 C8 112.19(10)
C14 C7 C8 113.90(10)
C2 C7 H7 106.3
C14 C7 H7 106.3
C8 C7 H7 106.3
C9 C8 C13 117.67(13)
C9 C8 C7 123.68(11)
C13 C8 C7 118.61(12)
C8 C9 C10 121.27(13)
C8 C9 H9 119.4
C10 C9 H9 119.4
C11 C10 C9 120.27(15)
C11 C10 H10 119.9
C9 C10 H10 119.9
C12 C11 C10 119.30(14)
C12 C11 H11 120.3
C10 C11 H11 120.3
C11 C12 C13 120.17(13)
C11 C12 H12 119.9
C13 C12 H12 119.9
C12 C13 C8 121.31(14)
C12 C13 H13 119.3
C8 C13 H13 119.3
C19 C14 C15 118.47(13)
C19 C14 C7 118.42(12)
C15 C14 C7 123.09(13)
C16 C15 C14 120.50(16)
C16 C15 H15 119.7
C14 C15 H15 119.7
C17 C16 C15 120.22(16)
C17 C16 H16 119.9
C15 C16 H16 119.9
C16 C17 C18 119.81(15)
C16 C17 H17 120.1
C18 C17 H17 120.1
C17 C18 C19 120.03(16)
C17 C18 H18 120.0
C19 C18 H18 120.0
C18 C19 C14 120.92(15)
C18 C19 H19 119.5
C14 C19 H19 119.5
C4 C20 C22 112.56(12)
C4 C20 C21 111.43(12)
C22 C20 C21 110.07(12)
C4 C20 H20 107.5
C22 C20 H20 107.5
C21 C20 H20 107.5
C20 C21 H21A 109.5
C20 C21 H21B 109.5
H21A C21 H21B 109.5
C20 C21 H21C 109.5
H21A C21 H21C 109.5
H21B C21 H21C 109.5
C20 C22 H22A 109.5
C20 C22 H22B 109.5
H22A C22 H22B 109.5
C20 C22 H22C 109.5
H22A C22 H22C 109.5
H22B C22 H22C 109.5
C24 C23 C6 113.67(10)
C24 C23 C30 109.05(10)
C6 C23 C30 113.91(10)
C24 C23 H23 106.6
C6 C23 H23 106.6
C30 C23 H23 106.6
C25 C24 C29 118.12(11)
C25 C24 C23 120.44(11)
C29 C24 C23 121.42(11)
C24 C25 C26 120.84(12)
C24 C25 H25 119.6
C26 C25 H25 119.6
C27 C26 C25 120.31(13)
C27 C26 H26 119.8
C25 C26 H26 119.8
C26 C27 C28 119.52(12)
C26 C27 H27 120.2
C28 C27 H27 120.2
C27 C28 C29 120.21(13)
C27 C28 H28 119.9
C29 C28 H28 119.9
C28 C29 C24 120.98(12)
C28 C29 H29 119.5
C24 C29 H29 119.5
C31 C30 C35 118.53(13)
C31 C30 C23 123.69(12)
C35 C30 C23 117.74(12)
C30 C31 C32 120.34(13)
C30 C31 H31 119.8
C32 C31 H31 119.8
C33 C32 C31 120.35(14)
C33 C32 H32 119.8
C31 C32 H32 119.8
C32 C33 C34 119.86(14)
C32 C33 H33 120.1
C34 C33 H33 120.1
C35 C34 C33 119.83(14)
C35 C34 H34 120.1
C33 C34 H34 120.1
C34 C35 C30 121.05(14)
C34 C35 H35 119.5
C30 C35 H35 119.5
C37 C36 C41 122.10(11)
C37 C36 O2 119.27(10)
C41 C36 O2 118.54(10)
C36 C37 C38 117.38(11)
C36 C37 C42 121.46(10)
C38 C37 C42 121.16(10)
C39 C38 C37 122.75(11)
C39 C38 H38 118.6
C37 C38 H38 118.6
C38 C39 C40 117.60(11)
C38 C39 C55 121.39(11)
C40 C39 C55 120.96(11)
C39 C40 C41 122.29(11)
C39 C40 H40 118.9
C41 C40 H40 118.9
C40 C41 C36 117.87(10)
C40 C41 C58 120.49(11)
C36 C41 C58 121.64(10)
C43 C42 C37 113.04(10)
C43 C42 C49 111.95(10)
C37 C42 C49 110.26(10)
C43 C42 H42 107.1
C37 C42 H42 107.1
C49 C42 H42 107.1
C44 C43 C48 118.27(11)
C44 C43 C42 118.54(11)
C48 C43 C42 123.10(11)
C45 C44 C43 120.92(12)
C45 C44 H44 119.5
C43 C44 H44 119.5
C46 C45 C44 120.32(13)
C46 C45 H45 119.8
C44 C45 H45 119.8
C45 C46 C47 119.45(12)
C45 C46 H46 120.3
C47 C46 H46 120.3
C46 C47 C48 120.14(12)
C46 C47 H47 119.9
C48 C47 H47 119.9
C47 C48 C43 120.87(12)
C47 C48 H48 119.6
C43 C48 H48 119.6
C50 C49 C54 118.36(11)
C50 C49 C42 122.29(11)
C54 C49 C42 119.22(11)
C51 C50 C49 120.79(12)
C51 C50 H50 119.6
C49 C50 H50 119.6
C52 C51 C50 120.18(12)
C52 C51 H51 119.9
C50 C51 H51 119.9
C51 C52 C53 119.63(12)
C51 C52 H52 120.2
C53 C52 H52 120.2
C54 C53 C52 120.25(13)
C54 C53 H53 119.9
C52 C53 H53 119.9
C53 C54 C49 120.76(12)
C53 C54 H54 119.6
C49 C54 H54 119.6
C39 C55 C57 110.92(11)
C39 C55 C56 112.09(11)
C57 C55 C56 110.98(12)
C39 C55 H55 107.5
C57 C55 H55 107.5
C56 C55 H55 107.5
C55 C56 H56A 109.5
C55 C56 H56B 109.5
H56A C56 H56B 109.5
C55 C56 H56C 109.5
H56A C56 H56C 109.5
H56B C56 H56C 109.5
C55 C57 H57A 109.5
C55 C57 H57B 109.5
H57A C57 H57B 109.5
C55 C57 H57C 109.5
H57A C57 H57C 109.5
H57B C57 H57C 109.5
C59 C58 C41 108.85(10)
C59 C58 C65 114.52(10)
C41 C58 C65 113.46(10)
C59 C58 H58 106.5
C41 C58 H58 106.5
C65 C58 H58 106.5
C64 C59 C60 118.59(12)
C64 C59 C58 123.62(11)
C60 C59 C58 117.56(11)
C61 C60 C59 120.57(14)
C61 C60 H60 119.7
C59 C60 H60 119.7
C60 C61 C62 120.44(14)
C60 C61 H61 119.8
C62 C61 H61 119.8
C63 C62 C61 119.47(14)
C63 C62 H62 120.3
C61 C62 H62 120.3
C62 C63 C64 120.16(15)
C62 C63 H63 119.9
C64 C63 H63 119.9
C59 C64 C63 120.74(13)
C59 C64 H64 119.6
C63 C64 H64 119.6
C66 C65 C70 118.30(11)
C66 C65 C58 122.27(11)
C70 C65 C58 119.34(11)
C65 C66 C67 120.57(12)
C65 C66 H66 119.7
C67 C66 H66 119.7
C68 C67 C66 120.43(13)
C68 C67 H67 119.8
C66 C67 H67 119.8
C67 C68 C69 119.61(13)
C67 C68 H68 120.2
C69 C68 H68 120.2
C68 C69 C70 120.09(13)
C68 C69 H69 120.0
C70 C69 H69 120.0
C69 C70 C65 121.00(12)
C69 C70 H70 119.5
C65 C70 H70 119.5
C71 N1 C75 114.19(12)
C71 N1 C73 114.85(12)
C75 N1 C73 109.11(12)
C71 N1 H1N 104.8(10)
C75 N1 H1N 107.3(10)
C73 N1 H1N 105.9(9)
N1 C71 C72 113.94(14)
N1 C71 H71A 108.8
C72 C71 H71A 108.8
N1 C71 H71B 108.8
C72 C71 H71B 108.8
H71A C71 H71B 107.7
C71 C72 H72A 109.5
C71 C72 H72B 109.5
H72A C72 H72B 109.5
C71 C72 H72C 109.5
H72A C72 H72C 109.5
H72B C72 H72C 109.5
C74 C73 N1 113.20(14)
C74 C73 H73A 108.9
N1 C73 H73A 108.9
C74 C73 H73B 108.9
N1 C73 H73B 108.9
H73A C73 H73B 107.8
C73 C74 H74A 109.5
C73 C74 H74B 109.5
H74A C74 H74B 109.5
C73 C74 H74C 109.5
H74A C74 H74C 109.5
H74B C74 H74C 109.5
C76 C75 N1 113.03(13)
C76 C75 H75A 109.0
N1 C75 H75A 109.0
C76 C75 H75B 109.0
N1 C75 H75B 109.0
H75A C75 H75B 107.8
C75 C76 H76A 109.5
C75 C76 H76B 109.5
H76A C76 H76B 109.5
C75 C76 H76C 109.5
H76A C76 H76C 109.5
H76B C76 H76C 109.5
N2 C77 C79 179.7(2)
C77 C79 H79A 109.5
C77 C79 H79B 109.5
H79A C79 H79B 109.5
C77 C79 H79C 109.5
H79A C79 H79C 109.5
H79B C79 H79C 109.5
N3 C80 C81 179.6(2)
C80 C81 H81A 109.5
C80 C81 H81B 109.5
H81A C81 H81B 109.5
C80 C81 H81C 109.5
H81A C81 H81C 109.5
H81B C81 H81C 109.5

loop_
_geom_bond_atom_site_label_1
_geom_bond_atom_site_label_2
_geom_bond_distance
P1 O4 1.4769(9)
P1 O3 1.4896(9)
P1 O1 1.6095(9)
P1 O2 1.6227(8)
O1 C1 1.4026(14)
O2 C36 1.4023(14)
C1 C2 1.3941(17)
C1 C6 1.4030(17)
C2 C3 1.3938(18)
C2 C7 1.5235(16)
C3 C4 1.3880(18)
C3 H3 0.9500
C4 C5 1.3911(18)
C4 C20 1.5187(18)
C5 C6 1.3935(18)
C5 H5 0.9500
C6 C23 1.5286(17)
C7 C14 1.5243(18)
C7 C8 1.5278(18)
C7 H7 1.0000
C8 C9 1.383(2)
C8 C13 1.3975(18)
C9 C10 1.388(2)
C9 H9 0.9500
C10 C11 1.383(2)
C10 H10 0.9500
C11 C12 1.381(2)
C11 H11 0.9500
C12 C13 1.383(2)
C12 H12 0.9500
C13 H13 0.9500
C14 C19 1.388(2)
C14 C15 1.392(2)
C15 C16 1.392(2)
C15 H15 0.9500
C16 C17 1.377(3)
C16 H16 0.9500
C17 C18 1.382(3)
C17 H17 0.9500
C18 C19 1.387(2)
C18 H18 0.9500
C19 H19 0.9500
C20 C22 1.522(2)
C20 C21 1.526(2)
C20 H20 1.0000
C21 H21A 0.9800
C21 H21B 0.9800
C21 H21C 0.9800
C22 H22A 0.9800
C22 H22B 0.9800
C22 H22C 0.9800
C23 C24 1.5284(17)
C23 C30 1.5305(18)
C23 H23 1.0000
C24 C25 1.3879(18)
C24 C29 1.3951(18)
C25 C26 1.3911(19)
C25 H25 0.9500
C26 C27 1.381(2)
C26 H26 0.9500
C27 C28 1.381(2)
C27 H27 0.9500
C28 C29 1.3862(19)
C28 H28 0.9500
C29 H29 0.9500
C30 C31 1.3904(19)
C30 C35 1.3965(19)
C31 C32 1.394(2)
C31 H31 0.9500
C32 C33 1.381(2)
C32 H32 0.9500
C33 C34 1.385(2)
C33 H33 0.9500
C34 C35 1.384(2)
C34 H34 0.9500
C35 H35 0.9500
C36 C37 1.3959(16)
C36 C41 1.3969(17)
C37 C38 1.3978(17)
C37 C42 1.5248(16)
C38 C39 1.3903(17)
C38 H38 0.9500
C39 C40 1.3914(17)
C39 C55 1.5161(17)
C40 C41 1.3958(17)
C40 H40 0.9500
C41 C58 1.5261(16)
C42 C43 1.5218(17)
C42 C49 1.5300(17)
C42 H42 1.0000
C43 C44 1.3915(18)
C43 C48 1.3937(17)
C44 C45 1.3878(19)
C44 H44 0.9500
C45 C46 1.384(2)
C45 H45 0.9500
C46 C47 1.387(2)
C46 H46 0.9500
C47 C48 1.3897(18)
C47 H47 0.9500
C48 H48 0.9500
C49 C50 1.3931(17)
C49 C54 1.3961(17)
C50 C51 1.3886(18)
C50 H50 0.9500
C51 C52 1.3828(19)
C51 H51 0.9500
C52 C53 1.386(2)
C52 H52 0.9500
C53 C54 1.3847(19)
C53 H53 0.9500
C54 H54 0.9500
C55 C57 1.522(2)
C55 C56 1.5270(19)
C55 H55 1.0000
C56 H56A 0.9800
C56 H56B 0.9800
C56 H56C 0.9800
C57 H57A 0.9800
C57 H57B 0.9800
C57 H57C 0.9800
C58 C59 1.5219(17)
C58 C65 1.5281(16)
C58 H58 1.0000
C59 C64 1.3873(18)
C59 C60 1.3959(18)
C60 C61 1.382(2)
C60 H60 0.9500
C61 C62 1.385(2)
C61 H61 0.9500
C62 C63 1.384(2)
C62 H62 0.9500
C63 C64 1.390(2)
C63 H63 0.9500
C64 H64 0.9500
C65 C66 1.3904(18)
C65 C70 1.3937(18)
C66 C67 1.3912(19)
C66 H66 0.9500
C67 C68 1.380(2)
C67 H67 0.9500
C68 C69 1.381(2)
C68 H68 0.9500
C69 C70 1.3872(19)
C69 H69 0.9500
C70 H70 0.9500
N1 C71 1.4921(19)
N1 C75 1.4984(19)
N1 C73 1.507(2)
N1 H1N 0.981(17)
C71 C72 1.514(2)
C71 H71A 0.9900
C71 H71B 0.9900
C72 H72A 0.9800
C72 H72B 0.9800
C72 H72C 0.9800
C73 C74 1.499(3)
C73 H73A 0.9900
C73 H73B 0.9900
C74 H74A 0.9800
C74 H74B 0.9800
C74 H74C 0.9800
C75 C76 1.496(2)
C75 H75A 0.9900
C75 H75B 0.9900
C76 H76A 0.9800
C76 H76B 0.9800
C76 H76C 0.9800
N2 C77 1.1384(19)
C77 C79 1.453(2)
C79 H79A 0.9800
C79 H79B 0.9800
C79 H79C 0.9800
N3 C80 1.139(3)
C80 C81 1.446(3)
C81 H81A 0.9800
C81 H81B 0.9800
C81 H81C 0.9800

loop_
_geom_hbond_atom_site_label_D
_geom_hbond_atom_site_label_H
_geom_hbond_atom_site_label_A
_geom_hbond_distance_DH
_geom_hbond_distance_HA
_geom_hbond_distance_DA
_geom_hbond_angle_DHA
_geom_hbond_site_symmetry_A
N1 H1N O3 0.981(17) 1.629(17) 2.6095(14) 177.7(16) .
C79 H79C O4 0.98 2.59 3.4159(19) 142.1 1_565
C81 H81C O4 0.98 2.38 3.3571(18) 172.1 2_656
